data_7709505
loop_
_publ_author_name
'Saab, Marina'
'Nelson, David J.'
'Leech, Matthew C.'
'Lam, Kevin'
'Nolan, Steven P.'
'Nahra, Fady'
'Van Hecke, Kristof'

_publ_section_title
;
 Reactions of N-heterocyclic carbene-based chalcogenoureas with halogens:
 a diverse range of outcomes
;
_journal_name_full 'Dalton Transactions'
_journal_paper_doi 10.1039/D2DT00010E
_journal_year 2022
_chemical_formula_moiety 'C69 H56 Cl2 N2 Se'
_chemical_formula_sum 'C69 H56 Cl2 N2 Se'
_chemical_formula_weight 1063.02
_space_group_crystal_system triclinic
_space_group_IT_number 2
_space_group_name_Hall '-P 1'
_space_group_name_H-M_alt 'P -1'
_atom_sites_solution_hydrogens geom
_atom_sites_solution_primary dual
_audit_creation_date 2021-10-18
_audit_creation_method
;
Olex2 1.2
(compiled 2018.05.29 svn.r3508 for OlexSys, GUI svn.r5506)
;
_audit_update_record
;
2021-11-12 deposited with the CCDC.	2022-02-07 downloaded from the CCDC.
;
_cell_angle_alpha 104.727(3)
_cell_angle_beta 92.152(3)
_cell_angle_gamma 96.504(3)
_cell_formula_units_Z 2
_cell_length_a 10.5501(4)
_cell_length_b 13.3094(5)
_cell_length_c 21.9568(9)
_cell_measurement_reflns_used 10547
_cell_measurement_temperature 100.0(1)
_cell_measurement_theta_max 73.7250
_cell_measurement_theta_min 3.4440
_cell_volume 2955.5(2)
_computing_cell_refinement 'CrysAlisPro 1.171.40.67a (Rigaku OD, 2019)'
_computing_data_collection 'CrysAlisPro 1.171.40.67a (Rigaku OD, 2019)'
_computing_data_reduction 'CrysAlisPro 1.171.40.67a (Rigaku OD, 2019)'
_computing_molecular_graphics 'Olex2 (Dolomanov et al., 2009)'
_computing_publication_material 'Olex2 (Dolomanov et al., 2009)'
_computing_structure_refinement 'ShelXL (Sheldrick, 2015)'
_computing_structure_solution 'ShelXT (Sheldrick, 2015)'
_diffrn_ambient_environment N~2~
_diffrn_ambient_temperature 100.0(1)
_diffrn_detector 'CCD plate'
_diffrn_detector_area_resol_mean 10.4839
_diffrn_detector_type Atlas
_diffrn_measured_fraction_theta_full 0.998
_diffrn_measured_fraction_theta_max 0.977
_diffrn_measurement_details
;
List of Runs (angles in degrees, time in seconds):

  # Type    Start    End  Width  t~exp~   \w     \q     \k     \f   Frames
#--------------------------------------------------------------------------
  1  \w   -116.00 -17.00   1.00    2.80    --  -41.68 -38.00 -90.00   99
  2  \w   -116.00 -17.00   1.00    2.80    --  -41.68 -38.00-180.00   99
  3  \w    -87.00  -6.00   1.00    2.80    --  -41.68 125.00 -30.00   81
  4  \w      7.00  33.00   1.00    2.80    --   41.68  84.00-177.49   26
  5  \w     14.00 115.00   1.00    2.80    --   41.68  57.00 120.00  101
  6  \w     23.00 107.00   1.00    6.00    --  106.01 -94.00  90.00   84
  7  \w     23.00 107.00   1.00    6.00    --  106.01 -94.00 -90.00   84
  8  \w    103.00 178.00   1.00    6.00    --  106.01  77.00 -60.00   75
  9  \w    103.00 178.00   1.00    6.00    --  106.01  77.00  90.00   75
 10  \w     30.00 139.00   1.00    6.00    --  106.01 -77.00-150.00  109
 11  \w    103.00 178.00   1.00    6.00    --  106.01  77.00 150.00   75
 12  \w     23.00 107.00   1.00    6.00    --  106.01 -94.00-180.00   84
 13  \w     33.00 132.00   1.00    6.00    --  106.01 -45.00   0.00   99
 14  \w     53.00 178.00   1.00    6.00    --  106.01  15.00 -90.00  125
 15  \w    103.00 178.00   1.00    6.00    --  106.01  77.00  60.00   75
 16  \w     26.00 108.00   1.00    6.00    --  106.01-102.00  23.20   82
 17  \w    -87.00  -6.00   1.00    2.80    --  -41.68 125.00-180.00   81
 18  \w   -116.00 -17.00   1.00    2.80    --  -41.68 -38.00   0.00   99
 19  \w      8.00  42.00   1.00    2.80    --   41.68  82.00-127.25   34
 20  \w      7.00  34.00   1.00    2.80    --   41.68  83.00  -0.11   27
 21  \w      8.00  42.00   1.00    2.80    --   41.68  82.00  59.68   34
 22  \w     77.00 178.00   1.00    6.00    --  106.01  61.00 150.00  101
 23  \w     75.00 176.00   1.00    6.00    --  106.01  69.00 111.08  101
 24  \w     78.00 178.00   1.00    6.00    --  106.01  30.00  30.00  100
 25  \w     78.00 178.00   1.00    6.00    --  106.01  54.00  56.36  100
 26  \w     77.00 178.00   1.00    6.00    --  106.01  61.00 -90.00  101
 27  \w     77.00 178.00   1.00    6.00    --  106.01  61.00  90.00  101
 28  \w     78.00  80.00   1.00    6.00    --  106.01  56.00 -39.24    2
;
_diffrn_measurement_device 'four-circle diffractometer'
_diffrn_measurement_device_type 'SuperNova, Dual, Cu at home/near, Atlas'
_diffrn_measurement_method '\w scans'
_diffrn_orient_matrix_type 'CrysAlisPro convention (1999,Acta A55,543-557)'
_diffrn_orient_matrix_UB_11 0.1188951000
_diffrn_orient_matrix_UB_12 -0.0110715000
_diffrn_orient_matrix_UB_13 0.0395239000
_diffrn_orient_matrix_UB_21 0.0706900000
_diffrn_orient_matrix_UB_22 0.0991987000
_diffrn_orient_matrix_UB_23 -0.0132799000
_diffrn_orient_matrix_UB_31 -0.0507001000
_diffrn_orient_matrix_UB_32 0.0677931000
_diffrn_orient_matrix_UB_33 0.0595794000
_diffrn_radiation_monochromator mirror
_diffrn_radiation_probe x-ray
_diffrn_radiation_type CuK\a
_diffrn_radiation_wavelength 1.54184
_diffrn_reflns_av_R_equivalents 0.0650
_diffrn_reflns_av_unetI/netI 0.0583
_diffrn_reflns_Laue_measured_fraction_full 0.998
_diffrn_reflns_Laue_measured_fraction_max 0.977
_diffrn_reflns_limit_h_max 12
_diffrn_reflns_limit_h_min -13
_diffrn_reflns_limit_k_max 16
_diffrn_reflns_limit_k_min -16
_diffrn_reflns_limit_l_max 27
_diffrn_reflns_limit_l_min -26
_diffrn_reflns_number 42669
_diffrn_reflns_point_group_measured_fraction_full 0.998
_diffrn_reflns_point_group_measured_fraction_max 0.977
_diffrn_reflns_theta_full 67.684
_diffrn_reflns_theta_max 74.011
_diffrn_reflns_theta_min 3.462
_diffrn_source 'micro-focus sealed X-ray tube'
_diffrn_source_type 'SuperNova (Cu) X-ray Source'
_exptl_absorpt_coefficient_mu 2.001
_exptl_absorpt_correction_T_max 0.979
_exptl_absorpt_correction_T_min 0.804
_exptl_absorpt_correction_type gaussian
_exptl_absorpt_process_details
;
CrysAlisPro 1.171.40.67a (Rigaku Oxford Diffraction, 2019)
Numerical absorption correction based on gaussian integration over
			a multifaceted crystal model
Empirical absorption correction using spherical harmonics,
 implemented in SCALE3 ABSPACK scaling algorithm.
;
_exptl_crystal_colour 'light orange'
_exptl_crystal_colour_modifier light
_exptl_crystal_colour_primary orange
_exptl_crystal_density_diffrn 1.194
_exptl_crystal_description irregular
_exptl_crystal_F_000 1104
_exptl_crystal_size_max 0.132
_exptl_crystal_size_mid 0.097
_exptl_crystal_size_min 0.064
_refine_diff_density_max 1.953
_refine_diff_density_min -1.032
_refine_diff_density_rms 0.083
_refine_ls_extinction_method none
_refine_ls_goodness_of_fit_ref 1.044
_refine_ls_hydrogen_treatment constr
_refine_ls_matrix_type full
_refine_ls_number_parameters 669
_refine_ls_number_reflns 11737
_refine_ls_number_restraints 30
_refine_ls_restrained_S_all 1.068
_refine_ls_R_factor_all 0.0837
_refine_ls_R_factor_gt 0.0674
_refine_ls_shift/su_max 0.001
_refine_ls_shift/su_mean 0.000
_refine_ls_structure_factor_coef Fsqd
_refine_ls_weighting_details 'w=1/[\s^2^(Fo^2^)+(0.0757P)^2^+5.2670P] where P=(Fo^2^+2Fc^2^)/3'
_refine_ls_weighting_scheme calc
_refine_ls_wR_factor_gt 0.1660
_refine_ls_wR_factor_ref 0.1772
_reflns_Friedel_coverage 0.000
_reflns_number_gt 9275
_reflns_number_total 11737
_reflns_threshold_expression 'I > 2\s(I)'
_cod_data_source_file d2dt00010e2.cif
_cod_data_source_block ms456-3
_cod_database_code 7709505
_shelx_shelxl_version_number 2018/3
_chemical_oxdiff_formula 'C69 H56 N2 Se I Cl'
_shelx_space_group_comment
;
The symmetry employed for this shelxl refinement is uniquely defined
by the following loop, which should always be used as a source of
symmetry information in preference to the above space-group names.
They are only intended as comments.
;
_reflns_odcompleteness_completeness 99.97
_reflns_odcompleteness_iscentric 1
_reflns_odcompleteness_theta 66.97
_olex2_refinement_description
;
1. Fixed Uiso
 At 1.2 times of:
  All C(H) groups
 At 1.5 times of:
  All C(H,H,H) groups
2. Uiso/Uaniso restraints and constraints
Uanis(C69) \\sim Ueq, Uanis(C68) \\sim Ueq, Uanis(C67) \\sim Ueq, Uanis(C66)
\\sim Ueq, Uanis(C65) \\sim Ueq: with sigma of 0.005 and sigma for terminal
atoms of 0.01
3.a Ternary CH refined with riding coordinates:
 C11(H11), C24(H24), C44(H44), C57(H57)
3.b Aromatic/amide H refined with riding coordinates:
 C2(H2), C3(H3), C6(H6), C9(H9), C13(H13), C14(H14), C15(H15), C16(H16),
 C17(H17), C19(H19), C20(H20), C21(H21), C22(H22), C23(H23), C26(H26), C27(H27),
  C28(H28), C29(H29), C30(H30), C32(H32), C33(H33), C34(H34), C35(H35),
 C36(H36), C39(H39), C42(H42), C46(H46), C47(H47), C48(H48), C49(H49), C50(H50),
  C52(H52), C53(H53), C54(H54), C55(H55), C56(H56), C59(H59), C60(H60),
 C61(H61), C62(H62), C63(H63), C65(H65), C66(H66), C67(H67), C68(H68), C69(H69)
3.c Idealised Me refined as rotating group:
 C8(H8A,H8B,H8C), C41(H41A,H41B,H41C)
;
_olex2_date_sample_data_collection 2021-03-16
_olex2_exptl_crystal_mounting_method 'Mounyted on a LithoLoop'
_olex2_submission_special_instructions 'No special instructions were received'
_oxdiff_exptl_absorpt_empirical_details
;
Empirical correction (ABSPACK) includes:
- Absorption correction using spherical harmonics
- Frame scaling
;
_oxdiff_exptl_absorpt_empirical_full_max 1.696
_oxdiff_exptl_absorpt_empirical_full_min 0.672

loop_
_space_group_symop_operation_xyz
'x, y, z'
'-x, -y, -z'

loop_
_atom_site_label
_atom_site_type_symbol
_atom_site_fract_x
_atom_site_fract_y
_atom_site_fract_z
_atom_site_U_iso_or_equiv
_atom_site_adp_type
_atom_site_occupancy
_atom_site_site_symmetry_order
_atom_site_calc_flag
_atom_site_refinement_flags_posn
_atom_site_refinement_flags_adp
_atom_site_refinement_flags_occupancy
_atom_site_disorder_assembly
_atom_site_disorder_group
Se1 Se 0.52923(4) 0.55185(3) 0.68855(2) 0.03287(12) Uani 1 1 d . . . . .
Cl1 Cl 0.45883(11) 0.46164(9) 0.58542(5) 0.0449(2) Uani 1 1 d . . . . .
Cl2 Cl 0.60054(11) 0.64538(9) 0.80058(6) 0.0526(3) Uani 1 1 d . . . . .
N1 N 0.3260(3) 0.4124(2) 0.72045(14) 0.0228(6) Uani 1 1 d . . . . .
N2 N 0.2826(3) 0.5734(2) 0.74326(13) 0.0211(6) Uani 1 1 d . . . . .
C1 C 0.3708(3) 0.5109(3) 0.71921(16) 0.0230(7) Uani 1 1 d . . . . .
C2 C 0.1806(3) 0.5126(3) 0.75958(16) 0.0228(7) Uani 1 1 d . . . . .
H2 H 0.105115 0.536589 0.777177 0.027 Uiso 1 1 calc R . . . .
C3 C 0.2080(3) 0.4135(3) 0.74592(16) 0.0235(7) Uani 1 1 d . . . . .
H3 H 0.155784 0.354746 0.752552 0.028 Uiso 1 1 calc R . . . .
C4 C 0.3867(3) 0.3183(3) 0.69724(17) 0.0236(7) Uani 1 1 d . . . . .
C5 C 0.3365(3) 0.2470(3) 0.64101(16) 0.0228(7) Uani 1 1 d . . . . .
C6 C 0.3963(3) 0.1573(3) 0.61979(17) 0.0257(7) Uani 1 1 d . . . . .
H6 H 0.366064 0.109206 0.580693 0.031 Uiso 1 1 calc R . . . .
C7 C 0.4986(3) 0.1365(3) 0.65416(18) 0.0263(7) Uani 1 1 d . . . . .
C8 C 0.5562(4) 0.0358(3) 0.63193(19) 0.0324(8) Uani 1 1 d . . . . .
H8A H 0.518107 -0.002083 0.589819 0.049 Uiso 1 1 calc GR . . . .
H8B H 0.539262 -0.007599 0.661395 0.049 Uiso 1 1 calc GR . . . .
H8C H 0.648796 0.051855 0.630138 0.049 Uiso 1 1 calc GR . . . .
C9 C 0.5431(3) 0.2081(3) 0.71134(17) 0.0241(7) Uani 1 1 d . . . . .
H9 H 0.612088 0.193754 0.735543 0.029 Uiso 1 1 calc R . . . .
C10 C 0.4887(3) 0.3001(3) 0.73381(17) 0.0234(7) Uani 1 1 d . . . . .
C11 C 0.5336(3) 0.3752(3) 0.79806(17) 0.0246(7) Uani 1 1 d . . . . .
H11 H 0.547317 0.447127 0.791448 0.030 Uiso 1 1 calc R . . . .
C12 C 0.6620(3) 0.3545(3) 0.82436(18) 0.0280(7) Uani 1 1 d . . . . .
C13 C 0.6681(4) 0.2929(3) 0.8666(2) 0.0363(9) Uani 1 1 d . . . . .
H13 H 0.591567 0.261722 0.879314 0.044 Uiso 1 1 calc R . . . .
C14 C 0.7865(4) 0.2768(4) 0.8904(2) 0.0434(10) Uani 1 1 d . . . . .
H14 H 0.789916 0.234819 0.919411 0.052 Uiso 1 1 calc R . . . .
C15 C 0.8973(4) 0.3208(4) 0.8724(2) 0.0459(11) Uani 1 1 d . . . . .
H15 H 0.977644 0.309183 0.888544 0.055 Uiso 1 1 calc R . . . .
C16 C 0.8916(4) 0.3820(4) 0.8307(3) 0.0500(12) Uani 1 1 d . . . . .
H16 H 0.968575 0.412737 0.818103 0.060 Uiso 1 1 calc R . . . .
C17 C 0.7742(4) 0.3994(4) 0.8067(2) 0.0390(9) Uani 1 1 d . . . . .
H17 H 0.771503 0.442175 0.778106 0.047 Uiso 1 1 calc R . . . .
C18 C 0.4341(4) 0.3771(3) 0.84647(18) 0.0298(8) Uani 1 1 d . . . . .
C19 C 0.4451(5) 0.4615(4) 0.89900(19) 0.0451(11) Uani 1 1 d . . . . .
H19 H 0.510357 0.518584 0.902743 0.054 Uiso 1 1 calc R . . . .
C20 C 0.3609(6) 0.4633(6) 0.9465(2) 0.069(2) Uani 1 1 d . . . . .
H20 H 0.369135 0.520968 0.982898 0.083 Uiso 1 1 calc R . . . .
C21 C 0.2657(6) 0.3812(6) 0.9403(3) 0.071(2) Uani 1 1 d . . . . .
H21 H 0.207368 0.383101 0.972408 0.085 Uiso 1 1 calc R . . . .
C22 C 0.2534(5) 0.2965(5) 0.8887(3) 0.0585(15) Uani 1 1 d . . . . .
H22 H 0.187770 0.239839 0.885223 0.070 Uiso 1 1 calc R . . . .
C23 C 0.3377(4) 0.2944(4) 0.8415(2) 0.0369(9) Uani 1 1 d . . . . .
H23 H 0.329513 0.235985 0.805577 0.044 Uiso 1 1 calc R . . . .
C24 C 0.2100(3) 0.2567(3) 0.60835(17) 0.0238(7) Uani 1 1 d . . . . .
H24 H 0.205072 0.333255 0.614632 0.029 Uiso 1 1 calc R . . . .
C25 C 0.1977(3) 0.2071(3) 0.53716(16) 0.0253(7) Uani 1 1 d . . . . .
C26 C 0.2285(4) 0.2681(3) 0.49557(19) 0.0333(8) Uani 1 1 d . . . . .
H26 H 0.258990 0.340411 0.511655 0.040 Uiso 1 1 calc R . . . .
C27 C 0.2152(4) 0.2245(4) 0.4311(2) 0.0414(10) Uani 1 1 d . . . . .
H27 H 0.236226 0.267070 0.403228 0.050 Uiso 1 1 calc R . . . .
C28 C 0.1712(4) 0.1188(4) 0.40671(19) 0.0382(9) Uani 1 1 d . . . . .
H28 H 0.162148 0.089381 0.362339 0.046 Uiso 1 1 calc R . . . .
C29 C 0.1409(4) 0.0571(3) 0.44684(19) 0.0347(8) Uani 1 1 d . . . . .
H29 H 0.111845 -0.015401 0.430345 0.042 Uiso 1 1 calc R . . . .
C30 C 0.1531(4) 0.1011(3) 0.51200(18) 0.0297(8) Uani 1 1 d . . . . .
H30 H 0.130683 0.058397 0.539613 0.036 Uiso 1 1 calc R . . . .
C31 C 0.0980(3) 0.2138(3) 0.64118(16) 0.0247(7) Uani 1 1 d . . . . .
C32 C 0.1092(4) 0.1400(3) 0.67550(18) 0.0294(8) Uani 1 1 d . . . . .
H32 H 0.187085 0.110832 0.676849 0.035 Uiso 1 1 calc R . . . .
C33 C 0.0081(4) 0.1088(3) 0.70762(18) 0.0351(9) Uani 1 1 d . . . . .
H33 H 0.017411 0.058756 0.731047 0.042 Uiso 1 1 calc R . . . .
C34 C -0.1056(4) 0.1495(4) 0.70594(19) 0.0383(9) Uani 1 1 d . . . . .
H34 H -0.173983 0.129083 0.728973 0.046 Uiso 1 1 calc R . . . .
C35 C -0.1199(4) 0.2207(4) 0.6703(2) 0.0383(9) Uani 1 1 d . . . . .
H35 H -0.199164 0.247360 0.667785 0.046 Uiso 1 1 calc R . . . .
C36 C -0.0183(3) 0.2527(3) 0.63839(18) 0.0291(8) Uani 1 1 d . . . . .
H36 H -0.028307 0.301763 0.614378 0.035 Uiso 1 1 calc R . . . .
C37 C 0.2923(3) 0.6865(3) 0.75340(16) 0.0232(7) Uani 1 1 d . . . . .
C38 C 0.3089(3) 0.7506(3) 0.81506(16) 0.0255(7) Uani 1 1 d . . . . .
C39 C 0.3229(4) 0.8581(3) 0.82273(17) 0.0309(8) Uani 1 1 d . . . . .
H39 H 0.337215 0.903166 0.864171 0.037 Uiso 1 1 calc R . . . .
C40 C 0.3166(4) 0.9021(3) 0.77171(18) 0.0314(8) Uani 1 1 d . . . . .
C41 C 0.3286(5) 1.0187(3) 0.7815(2) 0.0455(11) Uani 1 1 d . . . . .
H41A H 0.376435 1.038183 0.747967 0.068 Uiso 1 1 calc GR . . . .
H41B H 0.374132 1.053329 0.822576 0.068 Uiso 1 1 calc GR . . . .
H41C H 0.243232 1.040770 0.780526 0.068 Uiso 1 1 calc GR . . . .
C42 C 0.2920(3) 0.8352(3) 0.71153(17) 0.0270(7) Uani 1 1 d . . . . .
H42 H 0.284837 0.864430 0.676522 0.032 Uiso 1 1 calc R . . . .
C43 C 0.2777(3) 0.7271(3) 0.70086(16) 0.0231(7) Uani 1 1 d . . . . .
C44 C 0.2360(3) 0.6553(3) 0.63555(16) 0.0244(7) Uani 1 1 d . . . . .
H44 H 0.292502 0.598516 0.627597 0.029 Uiso 1 1 calc R . . . .
C45 C 0.2536(4) 0.7115(3) 0.58324(16) 0.0261(7) Uani 1 1 d . . . . .
C46 C 0.1609(4) 0.7669(3) 0.56638(17) 0.0297(8) Uani 1 1 d . . . . .
H46 H 0.083025 0.768741 0.586744 0.036 Uiso 1 1 calc R . . . .
C47 C 0.1808(4) 0.8199(3) 0.51989(18) 0.0337(8) Uani 1 1 d . . . . .
H47 H 0.116253 0.857265 0.508388 0.040 Uiso 1 1 calc R . . . .
C48 C 0.2944(5) 0.8183(4) 0.49033(19) 0.0405(10) Uani 1 1 d . . . . .
H48 H 0.308382 0.855307 0.458951 0.049 Uiso 1 1 calc R . . . .
C49 C 0.3875(5) 0.7628(4) 0.5066(2) 0.0473(11) Uani 1 1 d . . . . .
H49 H 0.465228 0.761178 0.486090 0.057 Uiso 1 1 calc R . . . .
C50 C 0.3677(4) 0.7090(3) 0.5531(2) 0.0371(9) Uani 1 1 d . . . . .
H50 H 0.431851 0.670902 0.564159 0.045 Uiso 1 1 calc R . . . .
C51 C 0.0978(3) 0.6023(3) 0.63229(17) 0.0258(7) Uani 1 1 d . . . . .
C52 C 0.0558(4) 0.5161(3) 0.58217(18) 0.0320(8) Uani 1 1 d . . . . .
H52 H 0.113907 0.490183 0.551750 0.038 Uiso 1 1 calc R . . . .
C53 C -0.0693(4) 0.4670(3) 0.5755(2) 0.0386(10) Uani 1 1 d . . . . .
H53 H -0.096397 0.408929 0.540489 0.046 Uiso 1 1 calc R . . . .
C54 C -0.1544(4) 0.5031(3) 0.6202(2) 0.0374(9) Uani 1 1 d . . . . .
H54 H -0.239690 0.469288 0.616211 0.045 Uiso 1 1 calc R . . . .
C55 C -0.1147(4) 0.5879(3) 0.6703(2) 0.0374(9) Uani 1 1 d . . . . .
H55 H -0.172366 0.612348 0.701262 0.045 Uiso 1 1 calc R . . . .
C56 C 0.0109(4) 0.6387(3) 0.67575(18) 0.0316(8) Uani 1 1 d . . . . .
H56 H 0.036626 0.698791 0.709722 0.038 Uiso 1 1 calc R . . . .
C57 C 0.2952(4) 0.7073(3) 0.87300(16) 0.0268(7) Uani 1 1 d . . . . .
H57 H 0.327118 0.637427 0.862513 0.032 Uiso 1 1 calc R . . . .
C58 C 0.1539(4) 0.6890(3) 0.88584(17) 0.0300(8) Uani 1 1 d . . . . .
C59 C 0.0561(4) 0.7281(3) 0.85798(18) 0.0350(9) Uani 1 1 d . . . . .
H59 H 0.076684 0.770005 0.829717 0.042 Uiso 1 1 calc R . . . .
C60 C -0.0693(4) 0.7072(4) 0.8705(2) 0.0409(10) Uani 1 1 d . . . . .
H60 H -0.134121 0.734390 0.850729 0.049 Uiso 1 1 calc R . . . .
C61 C -0.1018(5) 0.6473(4) 0.9115(2) 0.0498(12) Uani 1 1 d . . . . .
H61 H -0.188773 0.631809 0.919546 0.060 Uiso 1 1 calc R . . . .
C62 C -0.0055(5) 0.6097(4) 0.9410(2) 0.0507(12) Uani 1 1 d . . . . .
H62 H -0.026834 0.569176 0.969987 0.061 Uiso 1 1 calc R . . . .
C63 C 0.1206(4) 0.6306(4) 0.9287(2) 0.0411(10) Uani 1 1 d . . . . .
H63 H 0.185366 0.605038 0.949666 0.049 Uiso 1 1 calc R . . . .
C64 C 0.3747(5) 0.7752(3) 0.93189(19) 0.0414(11) Uani 1 1 d . . . . .
C65 C 0.3230(7) 0.8508(4) 0.9754(2) 0.0633(15) Uani 1 1 d . U . . .
H65 H 0.237083 0.861342 0.967355 0.076 Uiso 1 1 calc R . . . .
C66 C 0.3883(8) 0.9111(6) 1.0292(3) 0.0818(19) Uani 1 1 d . U . . .
H66 H 0.350044 0.964649 1.056881 0.098 Uiso 1 1 calc R . . . .
C67 C 0.4998(9) 0.8949(6) 1.0417(3) 0.083(2) Uani 1 1 d . U . . .
H67 H 0.542387 0.935522 1.080521 0.100 Uiso 1 1 calc R . . . .
C68 C 0.5635(8) 0.8242(7) 1.0041(4) 0.094(2) Uani 1 1 d . U . . .
H68 H 0.648361 0.816029 1.016202 0.112 Uiso 1 1 calc R . . . .
C69 C 0.4988(6) 0.7594(4) 0.9435(3) 0.0679(16) Uani 1 1 d . U . . .
H69 H 0.540406 0.710044 0.914508 0.081 Uiso 1 1 calc R . . . .

loop_
_atom_site_aniso_label
_atom_site_aniso_U_11
_atom_site_aniso_U_22
_atom_site_aniso_U_33
_atom_site_aniso_U_23
_atom_site_aniso_U_13
_atom_site_aniso_U_12
Se1 0.0240(2) 0.0338(2) 0.0493(3) 0.02420(19) 0.00985(16) 0.00587(15)
Cl1 0.0465(6) 0.0443(6) 0.0481(6) 0.0165(5) 0.0116(5) 0.0106(5)
Cl2 0.0429(6) 0.0420(6) 0.0728(8) 0.0239(6) -0.0188(5) -0.0079(5)
N1 0.0200(14) 0.0220(14) 0.0268(15) 0.0083(12) 0.0001(11) 0.0005(11)
N2 0.0203(13) 0.0203(14) 0.0231(14) 0.0071(11) 0.0000(10) 0.0006(11)
C1 0.0222(16) 0.0220(16) 0.0251(17) 0.0088(14) -0.0011(13) -0.0003(13)
C2 0.0193(16) 0.0239(17) 0.0250(17) 0.0068(14) 0.0011(12) 0.0008(13)
C3 0.0193(16) 0.0234(17) 0.0270(17) 0.0074(14) 0.0000(13) -0.0013(13)
C4 0.0205(16) 0.0227(17) 0.0300(18) 0.0120(14) 0.0036(13) 0.0011(13)
C5 0.0206(16) 0.0231(17) 0.0257(17) 0.0095(14) 0.0020(13) 0.0001(13)
C6 0.0209(16) 0.0251(17) 0.0302(18) 0.0066(15) 0.0030(13) -0.0001(13)
C7 0.0217(17) 0.0259(18) 0.0336(19) 0.0116(15) 0.0053(14) 0.0027(13)
C8 0.0289(19) 0.030(2) 0.040(2) 0.0103(17) 0.0018(15) 0.0086(15)
C9 0.0179(16) 0.0250(17) 0.0309(18) 0.0108(15) 0.0008(13) 0.0017(13)
C10 0.0208(16) 0.0224(16) 0.0293(18) 0.0120(14) 0.0038(13) -0.0011(13)
C11 0.0219(16) 0.0231(17) 0.0307(18) 0.0109(14) 0.0009(13) 0.0019(13)
C12 0.0254(18) 0.0266(18) 0.0307(19) 0.0066(15) -0.0010(14) 0.0009(14)
C13 0.029(2) 0.041(2) 0.043(2) 0.0189(19) 0.0013(16) 0.0039(16)
C14 0.037(2) 0.051(3) 0.045(2) 0.018(2) -0.0057(18) 0.0084(19)
C15 0.027(2) 0.055(3) 0.050(3) 0.005(2) -0.0120(18) 0.0075(19)
C16 0.025(2) 0.057(3) 0.066(3) 0.016(2) 0.004(2) -0.0051(19)
C17 0.029(2) 0.045(2) 0.044(2) 0.015(2) 0.0018(17) -0.0038(17)
C18 0.0271(18) 0.039(2) 0.0300(19) 0.0164(17) 0.0010(14) 0.0136(15)
C19 0.047(3) 0.065(3) 0.025(2) 0.005(2) -0.0031(17) 0.029(2)
C20 0.073(4) 0.111(5) 0.030(2) 0.009(3) -0.003(2) 0.062(4)
C21 0.061(4) 0.135(6) 0.047(3) 0.054(4) 0.027(3) 0.059(4)
C22 0.044(3) 0.093(4) 0.064(3) 0.054(3) 0.022(2) 0.028(3)
C23 0.032(2) 0.046(2) 0.044(2) 0.026(2) 0.0122(17) 0.0125(17)
C24 0.0209(16) 0.0228(17) 0.0292(18) 0.0101(14) 0.0034(13) 0.0013(13)
C25 0.0224(17) 0.0313(19) 0.0247(17) 0.0107(15) 0.0014(13) 0.0066(14)
C26 0.037(2) 0.031(2) 0.035(2) 0.0116(17) 0.0063(16) 0.0082(16)
C27 0.050(3) 0.051(3) 0.034(2) 0.024(2) 0.0134(18) 0.020(2)
C28 0.041(2) 0.048(3) 0.029(2) 0.0106(18) 0.0038(16) 0.0197(19)
C29 0.030(2) 0.039(2) 0.034(2) 0.0048(17) 0.0021(15) 0.0062(16)
C30 0.0296(19) 0.032(2) 0.0281(19) 0.0088(16) 0.0024(14) 0.0033(15)
C31 0.0210(16) 0.0282(18) 0.0225(17) 0.0047(14) -0.0012(13) -0.0012(13)
C32 0.0243(18) 0.033(2) 0.0316(19) 0.0115(16) -0.0018(14) 0.0009(14)
C33 0.035(2) 0.042(2) 0.0290(19) 0.0147(17) -0.0038(15) -0.0051(17)
C34 0.028(2) 0.054(3) 0.031(2) 0.0135(19) 0.0026(15) -0.0072(18)
C35 0.0226(19) 0.055(3) 0.036(2) 0.0082(19) 0.0035(15) 0.0044(17)
C36 0.0217(17) 0.034(2) 0.0305(19) 0.0081(16) -0.0004(14) 0.0018(14)
C37 0.0222(16) 0.0204(16) 0.0269(17) 0.0071(14) -0.0004(13) 0.0003(13)
C38 0.0274(18) 0.0252(17) 0.0243(17) 0.0082(14) -0.0028(13) 0.0017(14)
C39 0.042(2) 0.0241(18) 0.0233(18) 0.0050(15) -0.0067(15) -0.0033(15)
C40 0.040(2) 0.0209(18) 0.032(2) 0.0083(15) -0.0088(16) -0.0027(15)
C41 0.077(3) 0.024(2) 0.033(2) 0.0109(17) -0.014(2) -0.006(2)
C42 0.0309(18) 0.0260(18) 0.0263(18) 0.0118(15) -0.0005(14) 0.0017(14)
C43 0.0211(16) 0.0227(17) 0.0259(17) 0.0080(14) -0.0009(13) 0.0021(13)
C44 0.0259(17) 0.0240(17) 0.0236(17) 0.0060(14) -0.0005(13) 0.0056(13)
C45 0.0319(19) 0.0267(18) 0.0197(17) 0.0058(14) 0.0011(13) 0.0041(14)
C46 0.0307(19) 0.0296(19) 0.0280(19) 0.0072(15) -0.0003(14) 0.0018(15)
C47 0.041(2) 0.032(2) 0.0295(19) 0.0116(16) -0.0068(16) 0.0042(16)
C48 0.057(3) 0.043(2) 0.027(2) 0.0171(18) 0.0086(18) 0.009(2)
C49 0.054(3) 0.051(3) 0.046(3) 0.022(2) 0.025(2) 0.016(2)
C50 0.040(2) 0.039(2) 0.039(2) 0.0170(19) 0.0114(17) 0.0135(18)
C51 0.0283(18) 0.0250(17) 0.0262(17) 0.0114(14) -0.0031(14) 0.0035(14)
C52 0.044(2) 0.0259(18) 0.0258(18) 0.0074(15) -0.0011(15) 0.0030(16)
C53 0.050(3) 0.029(2) 0.035(2) 0.0117(17) -0.0118(18) -0.0050(18)
C54 0.032(2) 0.037(2) 0.043(2) 0.0139(18) -0.0039(17) -0.0027(17)
C55 0.0252(19) 0.043(2) 0.043(2) 0.0102(19) 0.0012(16) 0.0040(16)
C56 0.032(2) 0.032(2) 0.0296(19) 0.0056(16) -0.0020(15) 0.0042(15)
C57 0.0338(19) 0.0220(17) 0.0244(17) 0.0082(14) -0.0044(14) -0.0001(14)
C58 0.038(2) 0.0265(18) 0.0247(18) 0.0053(15) 0.0017(15) 0.0051(15)
C59 0.042(2) 0.038(2) 0.0271(19) 0.0118(17) 0.0004(16) 0.0077(17)
C60 0.036(2) 0.050(3) 0.041(2) 0.016(2) 0.0026(17) 0.0143(19)
C61 0.036(2) 0.067(3) 0.055(3) 0.028(3) 0.010(2) 0.010(2)
C62 0.046(3) 0.068(3) 0.051(3) 0.035(3) 0.013(2) 0.010(2)
C63 0.040(2) 0.049(3) 0.043(2) 0.024(2) 0.0073(18) 0.0110(19)
C64 0.063(3) 0.028(2) 0.031(2) 0.0144(17) -0.0182(19) -0.0140(19)
C65 0.088(3) 0.051(3) 0.041(2) 0.007(2) 0.008(2) -0.025(2)
C66 0.109(4) 0.068(3) 0.059(3) 0.017(3) 0.001(3) -0.026(3)
C67 0.119(4) 0.070(3) 0.061(3) 0.033(3) -0.013(3) -0.019(3)
C68 0.095(4) 0.096(4) 0.098(4) 0.053(3) -0.041(3) 0.001(3)
C69 0.069(3) 0.048(3) 0.083(3) 0.020(2) -0.037(3) -0.005(2)

loop_
_atom_type_symbol
_atom_type_description
_atom_type_scat_dispersion_real
_atom_type_scat_dispersion_imag
_atom_type_scat_source
C C 0.0181 0.0091 'International Tables Vol C Tables 4.2.6.8 and 6.1.1.4'
H H 0.0000 0.0000 'International Tables Vol C Tables 4.2.6.8 and 6.1.1.4'
Cl Cl 0.3639 0.7018 'International Tables Vol C Tables 4.2.6.8 and 6.1.1.4'
N N 0.0311 0.0180 'International Tables Vol C Tables 4.2.6.8 and 6.1.1.4'
Se Se -0.7943 1.1372 'International Tables Vol C Tables 4.2.6.8 and 6.1.1.4'

loop_
_exptl_crystal_face_index_h
_exptl_crystal_face_index_k
_exptl_crystal_face_index_l
_exptl_crystal_face_perp_dist
0 7 6 0.0414
5 5 -8 0.0743
-5 -5 7 0.0052
1 -1 14 0.0348
5 -5 5 0.0716
-1 0 -14 0.0269
-6 5 -5 0.0280

loop_
_geom_angle_atom_site_label_1
_geom_angle_atom_site_label_2
_geom_angle_atom_site_label_3
_geom_angle
_geom_angle_site_symmetry_1
_geom_angle_site_symmetry_3
_geom_angle_publ_flag
Cl1 Se1 Cl2 178.37(4) . . ?
C1 Se1 Cl1 91.73(11) . . ?
C1 Se1 Cl2 86.80(11) . . ?
C1 N1 C3 108.7(3) . . ?
C1 N1 C4 127.0(3) . . ?
C3 N1 C4 124.3(3) . . ?
C1 N2 C2 108.7(3) . . ?
C1 N2 C37 126.9(3) . . ?
C2 N2 C37 124.3(3) . . ?
N1 C1 Se1 125.4(3) . . ?
N1 C1 N2 107.5(3) . . ?
N2 C1 Se1 127.0(2) . . ?
C3 C2 N2 107.3(3) . . ?
C2 C3 N1 107.7(3) . . ?
C5 C4 N1 118.7(3) . . ?
C5 C4 C10 122.5(3) . . ?
C10 C4 N1 118.7(3) . . ?
C4 C5 C6 117.6(3) . . ?
C4 C5 C24 121.9(3) . . ?
C6 C5 C24 119.9(3) . . ?
C7 C6 C5 121.9(3) . . ?
C6 C7 C8 120.7(3) . . ?
C6 C7 C9 118.6(3) . . ?
C9 C7 C8 120.6(3) . . ?
C10 C9 C7 121.6(3) . . ?
C4 C10 C11 121.1(3) . . ?
C9 C10 C4 117.7(3) . . ?
C9 C10 C11 121.1(3) . . ?
C10 C11 C12 113.0(3) . . ?
C18 C11 C10 112.8(3) . . ?
C18 C11 C12 110.4(3) . . ?
C13 C12 C11 121.5(3) . . ?
C17 C12 C11 119.4(3) . . ?
C17 C12 C13 119.0(4) . . ?
C12 C13 C14 120.2(4) . . ?
C15 C14 C13 120.6(4) . . ?
C14 C15 C16 119.4(4) . . ?
C15 C16 C17 120.8(4) . . ?
C12 C17 C16 120.0(4) . . ?
C19 C18 C11 118.3(4) . . ?
C19 C18 C23 119.2(4) . . ?
C23 C18 C11 122.4(4) . . ?
C18 C19 C20 120.2(6) . . ?
C21 C20 C19 119.5(6) . . ?
C22 C21 C20 121.2(5) . . ?
C21 C22 C23 119.3(6) . . ?
C22 C23 C18 120.5(5) . . ?
C5 C24 C25 114.3(3) . . ?
C5 C24 C31 109.8(3) . . ?
C25 C24 C31 111.6(3) . . ?
C26 C25 C24 120.2(3) . . ?
C26 C25 C30 118.3(3) . . ?
C30 C25 C24 121.5(3) . . ?
C27 C26 C25 120.6(4) . . ?
C26 C27 C28 120.5(4) . . ?
C29 C28 C27 119.9(4) . . ?
C28 C29 C30 119.7(4) . . ?
C25 C30 C29 120.9(3) . . ?
C32 C31 C24 122.8(3) . . ?
C36 C31 C24 118.7(3) . . ?
C36 C31 C32 118.4(3) . . ?
C33 C32 C31 120.7(4) . . ?
C34 C33 C32 120.6(4) . . ?
C33 C34 C35 119.5(4) . . ?
C36 C35 C34 120.0(4) . . ?
C35 C36 C31 120.7(4) . . ?
C38 C37 N2 119.2(3) . . ?
C38 C37 C43 122.1(3) . . ?
C43 C37 N2 118.6(3) . . ?
C37 C38 C57 122.6(3) . . ?
C39 C38 C37 117.5(3) . . ?
C39 C38 C57 119.4(3) . . ?
C38 C39 C40 122.2(3) . . ?
C39 C40 C41 121.0(4) . . ?
C42 C40 C39 118.3(3) . . ?
C42 C40 C41 120.6(3) . . ?
C43 C42 C40 122.2(3) . . ?
C37 C43 C44 121.2(3) . . ?
C42 C43 C37 117.5(3) . . ?
C42 C43 C44 121.2(3) . . ?
C43 C44 C45 112.6(3) . . ?
C43 C44 C51 111.8(3) . . ?
C45 C44 C51 110.8(3) . . ?
C46 C45 C44 121.6(3) . . ?
C46 C45 C50 119.4(3) . . ?
C50 C45 C44 118.9(3) . . ?
C45 C46 C47 120.6(4) . . ?
C48 C47 C46 120.1(4) . . ?
C49 C48 C47 119.8(4) . . ?
C48 C49 C50 120.2(4) . . ?
C45 C50 C49 119.9(4) . . ?
C52 C51 C44 118.8(3) . . ?
C56 C51 C44 123.1(3) . . ?
C56 C51 C52 118.0(4) . . ?
C51 C52 C53 121.5(4) . . ?
C54 C53 C52 119.8(4) . . ?
C55 C54 C53 119.7(4) . . ?
C54 C55 C56 120.2(4) . . ?
C51 C56 C55 120.9(4) . . ?
C38 C57 C58 110.2(3) . . ?
C38 C57 C64 113.6(3) . . ?
C58 C57 C64 111.3(3) . . ?
C59 C58 C57 124.1(3) . . ?
C59 C58 C63 117.7(4) . . ?
C63 C58 C57 118.2(3) . . ?
C60 C59 C58 121.4(4) . . ?
C59 C60 C61 120.6(4) . . ?
C60 C61 C62 119.0(4) . . ?
C63 C62 C61 120.7(4) . . ?
C62 C63 C58 120.6(4) . . ?
C65 C64 C57 121.2(5) . . ?
C69 C64 C57 120.3(5) . . ?
C69 C64 C65 118.4(5) . . ?
C66 C65 C64 123.6(7) . . ?
C67 C66 C65 118.8(8) . . ?
C66 C67 C68 124.7(7) . . ?
C67 C68 C69 118.7(7) . . ?
C64 C69 C68 115.7(7) . . ?

loop_
_geom_bond_atom_site_label_1
_geom_bond_atom_site_label_2
_geom_bond_distance
_geom_bond_site_symmetry_2
_geom_bond_publ_flag
Se1 Cl1 2.3260(13) . ?
Se1 Cl2 2.5016(14) . ?
Se1 C1 1.900(3) . ?
N1 C1 1.350(4) . ?
N1 C3 1.384(4) . ?
N1 C4 1.456(5) . ?
N2 C1 1.350(5) . ?
N2 C2 1.386(4) . ?
N2 C37 1.455(4) . ?
C2 C3 1.344(5) . ?
C4 C5 1.395(5) . ?
C4 C10 1.398(5) . ?
C5 C6 1.397(5) . ?
C5 C24 1.525(5) . ?
C6 C7 1.387(5) . ?
C7 C8 1.508(5) . ?
C7 C9 1.397(5) . ?
C9 C10 1.396(5) . ?
C10 C11 1.529(5) . ?
C11 C12 1.533(5) . ?
C11 C18 1.519(5) . ?
C12 C13 1.389(5) . ?
C12 C17 1.379(5) . ?
C13 C14 1.395(6) . ?
C14 C15 1.365(7) . ?
C15 C16 1.376(7) . ?
C16 C17 1.394(6) . ?
C18 C19 1.382(6) . ?
C18 C23 1.391(6) . ?
C19 C20 1.393(8) . ?
C20 C21 1.374(10) . ?
C21 C22 1.371(10) . ?
C22 C23 1.387(6) . ?
C24 C25 1.528(5) . ?
C24 C31 1.538(5) . ?
C25 C26 1.392(5) . ?
C25 C30 1.397(5) . ?
C26 C27 1.382(6) . ?
C27 C28 1.389(7) . ?
C28 C29 1.373(6) . ?
C29 C30 1.396(6) . ?
C31 C32 1.394(5) . ?
C31 C36 1.390(5) . ?
C32 C33 1.383(5) . ?
C33 C34 1.374(6) . ?
C34 C35 1.391(6) . ?
C35 C36 1.388(5) . ?
C37 C38 1.398(5) . ?
C37 C43 1.403(5) . ?
C38 C39 1.387(5) . ?
C38 C57 1.529(5) . ?
C39 C40 1.392(5) . ?
C40 C41 1.502(5) . ?
C40 C42 1.389(5) . ?
C42 C43 1.388(5) . ?
C43 C44 1.524(5) . ?
C44 C45 1.527(5) . ?
C44 C51 1.538(5) . ?
C45 C46 1.383(5) . ?
C45 C50 1.395(5) . ?
C46 C47 1.390(5) . ?
C47 C48 1.384(6) . ?
C48 C49 1.382(7) . ?
C49 C50 1.397(6) . ?
C51 C52 1.389(5) . ?
C51 C56 1.384(5) . ?
C52 C53 1.390(6) . ?
C53 C54 1.387(6) . ?
C54 C55 1.373(6) . ?
C55 C56 1.404(6) . ?
C57 C58 1.531(5) . ?
C57 C64 1.531(5) . ?
C58 C59 1.395(5) . ?
C58 C63 1.396(5) . ?
C59 C60 1.374(6) . ?
C60 C61 1.374(6) . ?
C61 C62 1.391(7) . ?
C62 C63 1.379(6) . ?
C64 C65 1.378(8) . ?
C64 C69 1.374(8) . ?
C65 C66 1.359(8) . ?
C66 C67 1.252(11) . ?
C67 C68 1.345(11) . ?
C68 C69 1.483(10) . ?

loop_
_exptl_oxdiff_crystal_face_indexfrac_h
_exptl_oxdiff_crystal_face_indexfrac_k
_exptl_oxdiff_crystal_face_indexfrac_l
_exptl_oxdiff_crystal_face_x
_exptl_oxdiff_crystal_face_y
_exptl_oxdiff_crystal_face_z
-0.3291 6.5684 6.1259 0.1303 0.5470 0.8270
4.7797 4.6247 -7.6339 0.2154 0.8980 -0.3836
-4.6873 -4.9769 7.1270 -0.2205 -0.9197 0.3249
1.2377 -0.7248 13.6363 0.6941 -0.1655 0.7006
5.4955 -5.4517 4.9678 0.9101 -0.2183 -0.3522
-0.5180 -0.0151 -13.6322 -0.6002 0.1429 -0.7870
-5.5049 5.4654 -4.8653 -0.9073 0.2176 0.3597

loop_
_smtbx_masks_void_nr
_smtbx_masks_void_average_x
_smtbx_masks_void_average_y
_smtbx_masks_void_average_z
_smtbx_masks_void_volume
_smtbx_masks_void_count_electrons
_smtbx_masks_void_content
1 0.000 0.000 0.000 456.1 151.1 ?
